data_2221984
loop_
_publ_author_name
'Wang, Zihua'
'Xi, Hailing'

_publ_section_title
2,6-Bis(2-hydroxyethyl)-8b,8c-diphenylperhydro-2,3a,4a,6,7a,8a-hexaazacyclopenta[<i>def</i>]fluorene-4,8-dithione
_journal_coeditor_code CV2558
_journal_issue 6
_journal_name_full 'Acta Crystallographica Section E'
_journal_page_first o1426
_journal_paper_doi 10.1107/S1600536809019230
_journal_volume 65
_journal_year 2009
_chemical_formula_iupac 'C24 H28 N6 O2 S2'
_chemical_formula_moiety 'C24 H28 N6 O2 S2'
_chemical_formula_sum 'C24 H28 N6 O2 S2'
_chemical_formula_weight 496.64
_chemical_name_systematic
;
2,6-Bis(2-hydroxyethyl)-8b,8c-diphenylperhydro-2,3a,4a,6,7a,8a-
hexaazacyclopenta[<i>def</i>]fluorene-4,8-dithione
;
_space_group_IT_number 14
_symmetry_cell_setting monoclinic
_symmetry_space_group_name_Hall '-P 2ybc'
_symmetry_space_group_name_H-M 'P 1 21/c 1'
_atom_sites_solution_hydrogens geom
_atom_sites_solution_primary direct
_atom_sites_solution_secondary difmap
_audit_creation_method SHELXL-97
_cell_angle_alpha 90.00
_cell_angle_beta 95.9170(10)
_cell_angle_gamma 90.00
_cell_formula_units_Z 4
_cell_length_a 10.8207(3)
_cell_length_b 11.9259(3)
_cell_length_c 18.7222(5)
_cell_measurement_reflns_used 7811
_cell_measurement_temperature 295(2)
_cell_measurement_theta_max 26.82
_cell_measurement_theta_min 2.55
_cell_volume 2403.16(11)
_computing_cell_refinement 'SAINT (Bruker, 2001)'
_computing_data_collection 'SMART (Bruker, 2001)'
_computing_data_reduction 'SAINT (Bruker, 2001)'
_computing_molecular_graphics 'SHELXTL (Sheldrick, 2008)'
_computing_publication_material 'SHELXTL (Sheldrick, 2008)'
_computing_structure_refinement 'SHELXL97 (Sheldrick, 2008)'
_computing_structure_solution 'SHELXS97 (Sheldrick, 2008)'
_diffrn_ambient_temperature 295(2)
_diffrn_measured_fraction_theta_full 0.999
_diffrn_measured_fraction_theta_max 0.999
_diffrn_measurement_device_type 'Bruker SMART APEX CCD area-detector'
_diffrn_measurement_method '\f and \w'
_diffrn_radiation_monochromator graphite
_diffrn_radiation_source 'fine-focus sealed tube'
_diffrn_radiation_type MoK\a
_diffrn_radiation_wavelength 0.71073
_diffrn_reflns_av_R_equivalents 0.0477
_diffrn_reflns_av_sigmaI/netI 0.0343
_diffrn_reflns_limit_h_max 13
_diffrn_reflns_limit_h_min -13
_diffrn_reflns_limit_k_max 14
_diffrn_reflns_limit_k_min -15
_diffrn_reflns_limit_l_max 23
_diffrn_reflns_limit_l_min -23
_diffrn_reflns_number 26638
_diffrn_reflns_theta_full 27.00
_diffrn_reflns_theta_max 27.00
_diffrn_reflns_theta_min 1.89
_exptl_absorpt_coefficient_mu 0.256
_exptl_absorpt_correction_T_max 0.9748
_exptl_absorpt_correction_T_min 0.9271
_exptl_absorpt_correction_type multi-scan
_exptl_absorpt_process_details '(SADABS; Sheldrick,1996)'
_exptl_crystal_colour colorless
_exptl_crystal_density_diffrn 1.373
_exptl_crystal_density_method 'not measured'
_exptl_crystal_description block
_exptl_crystal_F_000 1048
_exptl_crystal_size_max 0.30
_exptl_crystal_size_mid 0.20
_exptl_crystal_size_min 0.10
_refine_diff_density_max 0.432
_refine_diff_density_min -0.314
_refine_ls_extinction_method none
_refine_ls_goodness_of_fit_ref 1.036
_refine_ls_hydrogen_treatment mixed
_refine_ls_matrix_type full
_refine_ls_number_parameters 313
_refine_ls_number_reflns 5248
_refine_ls_number_restraints 2
_refine_ls_restrained_S_all 1.036
_refine_ls_R_factor_all 0.0642
_refine_ls_R_factor_gt 0.0492
_refine_ls_shift/su_max 0.000
_refine_ls_shift/su_mean 0.000
_refine_ls_structure_factor_coef Fsqd
_refine_ls_weighting_details 'calc w=1/[\s^2^(Fo^2^)+(0.086P)^2^] where P=(Fo^2^+2Fc^2^)/3'
_refine_ls_weighting_scheme calc
_refine_ls_wR_factor_gt 0.1337
_refine_ls_wR_factor_ref 0.1407
_reflns_number_gt 3908
_reflns_number_total 5248
_reflns_threshold_expression I>2\s(I)
_cod_data_source_file cv2558.cif
_cod_data_source_block I
_cod_original_sg_symbol_H-M 'P 21/c'
_cod_database_code 2221984
_cod_database_fobs_code 2221984

loop_
_symmetry_equiv_pos_as_xyz
'x, y, z'
'-x, y+1/2, -z+1/2'
'-x, -y, -z'
'x, -y-1/2, z-1/2'

loop_
_atom_site_type_symbol
_atom_site_label
_atom_site_fract_x
_atom_site_fract_y
_atom_site_fract_z
_atom_site_U_iso_or_equiv
_atom_site_adp_type
_atom_site_calc_flag
_atom_site_refinement_flags
_atom_site_occupancy
_atom_site_disorder_assembly
_atom_site_disorder_group
C C1 -0.12009(19) 0.06722(19) 0.17347(12) 0.0556(6) Uani d . 1 . .
H H1A -0.1247 0.1295 0.2064 0.067 Uiso calc R 1 . .
H H1B -0.1835 0.0784 0.1336 0.067 Uiso calc R 1 . .
C C2 0.00508(18) 0.06743(18) 0.14581(10) 0.0468(5) Uani d . 1 . .
H H2A 0.0141 0.0001 0.1177 0.056 Uiso calc R 1 . .
H H2B 0.0113 0.1316 0.1146 0.056 Uiso calc R 1 . .
C C3 0.22092(19) 0.02137(15) 0.18881(10) 0.0423(5) Uani d . 1 . .
H H3A 0.2027 -0.0508 0.1663 0.051 Uiso calc R 1 . .
H H3B 0.2735 0.0084 0.2332 0.051 Uiso calc R 1 . .
C C4 0.12806(17) 0.18506(15) 0.23345(9) 0.0389(4) Uani d . 1 . .
H H4A 0.1770 0.1812 0.2798 0.047 Uiso calc R 1 . .
H H4B 0.0491 0.2199 0.2403 0.047 Uiso calc R 1 . .
C C5 0.27962(17) 0.08201(15) 0.06750(10) 0.0376(4) Uani d . 1 . .
C C6 0.14142(15) 0.32561(14) 0.13366(9) 0.0322(4) Uani d . 1 . .
C C7 0.31088(15) 0.20650(13) 0.16475(9) 0.0302(4) Uani d . 1 . .
C C8 0.41469(15) 0.21794(15) 0.22511(9) 0.0350(4) Uani d . 1 . .
C C9 0.51836(17) 0.14859(17) 0.22663(11) 0.0459(5) Uani d . 1 . .
H H9 0.5209 0.0914 0.1930 0.055 Uiso calc R 1 . .
C C10 0.61795(18) 0.1651(2) 0.27853(13) 0.0579(6) Uani d . 1 . .
H H10 0.6882 0.1201 0.2790 0.070 Uiso calc R 1 . .
C C11 0.6129(2) 0.2475(2) 0.32904(13) 0.0617(6) Uani d . 1 . .
H H11 0.6794 0.2575 0.3641 0.074 Uiso calc R 1 . .
C C12 0.5107(2) 0.31542(19) 0.32845(12) 0.0566(6) Uani d . 1 . .
H H12 0.5079 0.3709 0.3632 0.068 Uiso calc R 1 . .
C C13 0.41094(18) 0.30164(16) 0.27611(10) 0.0428(4) Uani d . 1 . .
H H13 0.3420 0.3484 0.2754 0.051 Uiso calc R 1 . .
C C14 0.32978(15) 0.26964(13) 0.09338(9) 0.0318(4) Uani d . 1 . .
C C15 0.45229(15) 0.33084(15) 0.09195(9) 0.0354(4) Uani d . 1 . .
C C16 0.55620(18) 0.27555(18) 0.07309(12) 0.0510(5) Uani d . 1 . .
H H16 0.5494 0.2025 0.0557 0.061 Uiso calc R 1 . .
C C17 0.67082(19) 0.3290(2) 0.08007(13) 0.0599(6) Uani d . 1 . .
H H17 0.7408 0.2914 0.0676 0.072 Uiso calc R 1 . .
C C18 0.68142(19) 0.4367(2) 0.10520(13) 0.0577(6) Uani d . 1 . .
H H18 0.7589 0.4712 0.1107 0.069 Uiso calc R 1 . .
C C19 0.5778(2) 0.49443(19) 0.12239(12) 0.0523(5) Uani d . 1 . .
H H19 0.5848 0.5682 0.1384 0.063 Uiso calc R 1 . .
C C20 0.46311(17) 0.44085(16) 0.11538(11) 0.0441(5) Uani d . 1 . .
H H20 0.3929 0.4793 0.1266 0.053 Uiso calc R 1 . .
C C21 0.28287(19) 0.22150(17) -0.03467(10) 0.0464(5) Uani d . 1 . .
H H21A 0.3540 0.2611 -0.0498 0.056 Uiso calc R 1 . .
H H21B 0.2662 0.1576 -0.0663 0.056 Uiso calc R 1 . .
C C22 0.19164(19) 0.38613(15) 0.01067(11) 0.0428(5) Uani d . 1 . .
H H22A 0.1156 0.4296 0.0086 0.051 Uiso calc R 1 . .
H H22B 0.2573 0.4354 -0.0019 0.051 Uiso calc R 1 . .
C C23 0.0576(2) 0.23381(17) -0.04220(12) 0.0537(6) Uani d . 1 . .
H H23A 0.0491 0.2073 0.0060 0.064 Uiso calc R 1 . .
H H23B 0.0610 0.1686 -0.0729 0.064 Uiso calc R 1 . .
C C24 -0.0547(2) 0.3012(2) -0.06773(14) 0.0681(7) Uani d . 1 . .
H H24A -0.1281 0.2574 -0.0610 0.082 Uiso calc R 1 . .
H H24B -0.0563 0.3676 -0.0379 0.082 Uiso calc R 1 . .
N N1 0.10632(14) 0.07216(13) 0.20529(8) 0.0414(4) Uani d . 1 . .
N N2 0.28966(13) 0.09106(11) 0.14054(8) 0.0342(3) Uani d . 1 . .
N N3 0.19398(12) 0.25404(12) 0.18405(7) 0.0319(3) Uani d . 1 . .
N N4 0.31342(14) 0.18107(12) 0.03940(8) 0.0373(4) Uani d . 1 . .
N N5 0.22274(13) 0.34526(12) 0.08454(8) 0.0333(3) Uani d . 1 . .
N N6 0.17545(15) 0.29589(13) -0.04166(8) 0.0453(4) Uani d . 1 . .
O O1 -0.14482(17) -0.03208(18) 0.20862(11) 0.0846(6) Uani d D 1 . .
H H1 -0.087(2) -0.045(3) 0.2388(15) 0.127 Uiso d D 1 . .
O O2 -0.0615(2) 0.33480(17) -0.13943(11) 0.0862(6) Uani d D 1 . .
H H2 -0.033(3) 0.3995(15) -0.1335(19) 0.129 Uiso d D 1 . .
S S1 0.24080(7) -0.03339(4) 0.02083(3) 0.0601(2) Uani d . 1 . .
S S2 0.00120(4) 0.38457(5) 0.13406(3) 0.04925(17) Uani d . 1 . .

loop_
_atom_site_aniso_label
_atom_site_aniso_U_11
_atom_site_aniso_U_22
_atom_site_aniso_U_33
_atom_site_aniso_U_12
_atom_site_aniso_U_13
_atom_site_aniso_U_23
C1 0.0446(12) 0.0720(15) 0.0484(13) -0.0162(11) -0.0034(10) 0.0076(11)
C2 0.0515(12) 0.0500(12) 0.0384(11) -0.0192(9) 0.0022(9) -0.0006(9)
C3 0.0530(11) 0.0342(10) 0.0391(11) -0.0063(8) 0.0023(9) 0.0039(8)
C4 0.0369(10) 0.0488(11) 0.0313(10) -0.0088(8) 0.0051(8) -0.0008(8)
C5 0.0393(10) 0.0346(9) 0.0388(11) 0.0028(8) 0.0031(8) -0.0017(8)
C6 0.0281(8) 0.0316(9) 0.0361(10) -0.0041(7) -0.0006(7) -0.0059(7)
C7 0.0279(8) 0.0303(8) 0.0323(9) 0.0002(6) 0.0028(7) -0.0009(7)
C8 0.0301(9) 0.0389(10) 0.0354(10) -0.0043(7) 0.0008(7) 0.0055(8)
C9 0.0360(10) 0.0533(12) 0.0481(12) 0.0027(9) 0.0033(9) 0.0075(9)
C10 0.0316(10) 0.0721(15) 0.0688(16) 0.0026(10) -0.0008(10) 0.0249(13)
C11 0.0438(13) 0.0765(16) 0.0600(15) -0.0198(11) -0.0178(11) 0.0157(13)
C12 0.0595(14) 0.0585(13) 0.0485(13) -0.0183(11) -0.0109(10) -0.0011(10)
C13 0.0429(10) 0.0417(10) 0.0422(11) -0.0050(8) -0.0029(8) -0.0009(8)
C14 0.0312(9) 0.0308(9) 0.0334(9) 0.0007(7) 0.0041(7) -0.0024(7)
C15 0.0308(9) 0.0414(10) 0.0345(10) -0.0021(7) 0.0062(7) 0.0051(8)
C16 0.0398(11) 0.0517(12) 0.0636(14) 0.0056(9) 0.0155(10) 0.0069(10)
C17 0.0328(11) 0.0704(15) 0.0789(17) 0.0057(10) 0.0174(10) 0.0173(13)
C18 0.0323(10) 0.0753(16) 0.0647(15) -0.0137(10) 0.0008(10) 0.0233(12)
C19 0.0448(11) 0.0550(12) 0.0564(13) -0.0150(10) 0.0016(9) 0.0039(10)
C20 0.0344(10) 0.0466(11) 0.0513(12) -0.0054(8) 0.0050(8) -0.0008(9)
C21 0.0574(13) 0.0478(11) 0.0348(11) -0.0032(9) 0.0079(9) -0.0012(9)
C22 0.0426(10) 0.0369(10) 0.0479(12) -0.0023(8) -0.0005(9) 0.0099(9)
C23 0.0595(14) 0.0503(12) 0.0481(13) -0.0145(10) -0.0098(10) 0.0072(10)
C24 0.0584(15) 0.0822(17) 0.0611(16) -0.0197(13) -0.0068(12) 0.0089(13)
N1 0.0435(9) 0.0430(9) 0.0375(9) -0.0118(7) 0.0032(7) 0.0011(7)
N2 0.0400(8) 0.0283(7) 0.0341(8) -0.0022(6) 0.0027(6) -0.0023(6)
N3 0.0258(7) 0.0364(8) 0.0337(8) -0.0021(6) 0.0043(6) -0.0027(6)
N4 0.0446(9) 0.0356(8) 0.0323(8) -0.0011(7) 0.0062(7) -0.0035(6)
N5 0.0281(7) 0.0341(8) 0.0374(8) 0.0006(6) 0.0011(6) 0.0034(6)
N6 0.0508(10) 0.0446(9) 0.0390(9) -0.0074(7) -0.0022(7) 0.0054(7)
O1 0.0646(12) 0.1027(14) 0.0842(14) -0.0396(11) -0.0034(9) 0.0390(11)
O2 0.0899(14) 0.0982(15) 0.0647(12) -0.0084(12) -0.0198(10) 0.0193(11)
S1 0.0926(5) 0.0386(3) 0.0479(4) -0.0061(3) 0.0013(3) -0.0121(2)
S2 0.0294(3) 0.0545(3) 0.0636(4) 0.0086(2) 0.0036(2) -0.0030(3)

loop_
_atom_type_symbol
_atom_type_description
_atom_type_scat_dispersion_real
_atom_type_scat_dispersion_imag
_atom_type_scat_source
C C 0.0033 0.0016 'International Tables Vol C Tables 4.2.6.8 and 6.1.1.4'
H H 0.0000 0.0000 'International Tables Vol C Tables 4.2.6.8 and 6.1.1.4'
N N 0.0061 0.0033 'International Tables Vol C Tables 4.2.6.8 and 6.1.1.4'
O O 0.0106 0.0060 'International Tables Vol C Tables 4.2.6.8 and 6.1.1.4'
S S 0.1246 0.1234 'International Tables Vol C Tables 4.2.6.8 and 6.1.1.4'

loop_
_geom_angle_atom_site_label_1
_geom_angle_atom_site_label_2
_geom_angle_atom_site_label_3
_geom_angle_site_symmetry_1
_geom_angle_site_symmetry_3
_geom_angle
_geom_angle_publ_flag
O1 C1 C2 . . 112.9(2) ?
O1 C1 H1A . . 109.0 ?
C2 C1 H1A . . 109.0 ?
O1 C1 H1B . . 109.0 ?
C2 C1 H1B . . 109.0 ?
H1A C1 H1B . . 107.8 ?
N1 C2 C1 . . 111.41(16) ?
N1 C2 H2A . . 109.3 ?
C1 C2 H2A . . 109.3 ?
N1 C2 H2B . . 109.3 ?
C1 C2 H2B . . 109.3 ?
H2A C2 H2B . . 108.0 ?
N1 C3 N2 . . 113.05(14) ?
N1 C3 H3A . . 109.0 ?
N2 C3 H3A . . 109.0 ?
N1 C3 H3B . . 109.0 ?
N2 C3 H3B . . 109.0 ?
H3A C3 H3B . . 107.8 ?
N1 C4 N3 . . 111.04(13) ?
N1 C4 H4A . . 109.4 ?
N3 C4 H4A . . 109.4 ?
N1 C4 H4B . . 109.4 ?
N3 C4 H4B . . 109.4 ?
H4A C4 H4B . . 108.0 ?
N4 C5 N2 . . 108.81(15) ?
N4 C5 S1 . . 125.48(14) ?
N2 C5 S1 . . 125.61(14) ?
N3 C6 N5 . . 109.03(14) ?
N3 C6 S2 . . 125.32(13) ?
N5 C6 S2 . . 125.60(13) ?
N2 C7 N3 . . 109.23(13) ?
N2 C7 C8 . . 113.40(14) ?
N3 C7 C8 . . 111.95(13) ?
N2 C7 C14 . . 102.63(13) ?
N3 C7 C14 . . 102.50(13) ?
C8 C7 C14 . . 116.19(13) ?
C13 C8 C9 . . 119.68(17) ?
C13 C8 C7 . . 120.47(16) ?
C9 C8 C7 . . 119.72(16) ?
C10 C9 C8 . . 119.7(2) ?
C10 C9 H9 . . 120.1 ?
C8 C9 H9 . . 120.1 ?
C11 C10 C9 . . 120.1(2) ?
C11 C10 H10 . . 119.9 ?
C9 C10 H10 . . 119.9 ?
C10 C11 C12 . . 120.6(2) ?
C10 C11 H11 . . 119.7 ?
C12 C11 H11 . . 119.7 ?
C11 C12 C13 . . 120.2(2) ?
C11 C12 H12 . . 119.9 ?
C13 C12 H12 . . 119.9 ?
C8 C13 C12 . . 119.69(19) ?
C8 C13 H13 . . 120.2 ?
C12 C13 H13 . . 120.2 ?
N4 C14 N5 . . 109.23(14) ?
N4 C14 C15 . . 112.33(13) ?
N5 C14 C15 . . 112.61(13) ?
N4 C14 C7 . . 103.04(13) ?
N5 C14 C7 . . 102.79(12) ?
C15 C14 C7 . . 115.99(14) ?
C16 C15 C20 . . 119.29(17) ?
C16 C15 C14 . . 120.75(16) ?
C20 C15 C14 . . 119.75(15) ?
C15 C16 C17 . . 120.0(2) ?
C15 C16 H16 . . 120.0 ?
C17 C16 H16 . . 120.0 ?
C18 C17 C16 . . 120.3(2) ?
C18 C17 H17 . . 119.8 ?
C16 C17 H17 . . 119.8 ?
C17 C18 C19 . . 120.44(19) ?
C17 C18 H18 . . 119.8 ?
C19 C18 H18 . . 119.8 ?
C18 C19 C20 . . 119.1(2) ?
C18 C19 H19 . . 120.4 ?
C20 C19 H19 . . 120.4 ?
C15 C20 C19 . . 120.72(19) ?
C15 C20 H20 . . 119.6 ?
C19 C20 H20 . . 119.6 ?
N6 C21 N4 . . 112.54(15) ?
N6 C21 H21A . . 109.1 ?
N4 C21 H21A . . 109.1 ?
N6 C21 H21B . . 109.1 ?
N4 C21 H21B . . 109.1 ?
H21A C21 H21B . . 107.8 ?
N6 C22 N5 . . 112.82(14) ?
N6 C22 H22A . . 109.0 ?
N5 C22 H22A . . 109.0 ?
N6 C22 H22B . . 109.0 ?
N5 C22 H22B . . 109.0 ?
H22A C22 H22B . . 107.8 ?
N6 C23 C24 . . 113.98(18) ?
N6 C23 H23A . . 108.8 ?
C24 C23 H23A . . 108.8 ?
N6 C23 H23B . . 108.8 ?
C24 C23 H23B . . 108.8 ?
H23A C23 H23B . . 107.7 ?
O2 C24 C23 . . 115.0(2) ?
O2 C24 H24A . . 108.5 ?
C23 C24 H24A . . 108.5 ?
O2 C24 H24B . . 108.5 ?
C23 C24 H24B . . 108.5 ?
H24A C24 H24B . . 107.5 ?
C3 N1 C4 . . 110.83(14) ?
C3 N1 C2 . . 114.15(15) ?
C4 N1 C2 . . 112.76(15) ?
C5 N2 C7 . . 112.29(14) ?
C5 N2 C3 . . 124.97(15) ?
C7 N2 C3 . . 114.32(13) ?
C6 N3 C7 . . 112.56(13) ?
C6 N3 C4 . . 126.37(14) ?
C7 N3 C4 . . 115.11(13) ?
C5 N4 C14 . . 112.29(14) ?
C5 N4 C21 . . 127.29(15) ?
C14 N4 C21 . . 114.47(14) ?
C6 N5 C14 . . 112.19(14) ?
C6 N5 C22 . . 126.32(14) ?
C14 N5 C22 . . 114.32(14) ?
C22 N6 C21 . . 110.52(15) ?
C22 N6 C23 . . 114.88(16) ?
C21 N6 C23 . . 112.11(16) ?
C1 O1 H1 . . 108(3) ?
C24 O2 H2 . . 99(3) ?

loop_
_geom_bond_atom_site_label_1
_geom_bond_atom_site_label_2
_geom_bond_site_symmetry_2
_geom_bond_distance
_geom_bond_publ_flag
C1 O1 . 1.394(3) ?
C1 C2 . 1.499(3) ?
C1 H1A . 0.9700 ?
C1 H1B . 0.9700 ?
C2 N1 . 1.481(3) ?
C2 H2A . 0.9700 ?
C2 H2B . 0.9700 ?
C3 N1 . 1.442(2) ?
C3 N2 . 1.483(2) ?
C3 H3A . 0.9700 ?
C3 H3B . 0.9700 ?
C4 N1 . 1.456(2) ?
C4 N3 . 1.476(2) ?
C4 H4A . 0.9700 ?
C4 H4B . 0.9700 ?
C5 N4 . 1.359(2) ?
C5 N2 . 1.365(2) ?
C5 S1 . 1.6609(19) ?
C6 N3 . 1.353(2) ?
C6 N5 . 1.357(2) ?
C6 S2 . 1.6730(17) ?
C7 N2 . 1.460(2) ?
C7 N3 . 1.465(2) ?
C7 C8 . 1.515(2) ?
C7 C14 . 1.565(2) ?
C8 C13 . 1.385(3) ?
C8 C9 . 1.392(3) ?
C9 C10 . 1.389(3) ?
C9 H9 . 0.9300 ?
C10 C11 . 1.369(3) ?
C10 H10 . 0.9300 ?
C11 C12 . 1.370(3) ?
C11 H11 . 0.9300 ?
C12 C13 . 1.390(3) ?
C12 H12 . 0.9300 ?
C13 H13 . 0.9300 ?
C14 N4 . 1.460(2) ?
C14 N5 . 1.464(2) ?
C14 C15 . 1.516(2) ?
C15 C16 . 1.380(2) ?
C15 C20 . 1.384(3) ?
C16 C17 . 1.388(3) ?
C16 H16 . 0.9300 ?
C17 C18 . 1.369(3) ?
C17 H17 . 0.9300 ?
C18 C19 . 1.381(3) ?
C18 H18 . 0.9300 ?
C19 C20 . 1.390(3) ?
C19 H19 . 0.9300 ?
C20 H20 . 0.9300 ?
C21 N6 . 1.457(2) ?
C21 N4 . 1.473(2) ?
C21 H21A . 0.9700 ?
C21 H21B . 0.9700 ?
C22 N6 . 1.454(2) ?
C22 N5 . 1.472(2) ?
C22 H22A . 0.9700 ?
C22 H22B . 0.9700 ?
C23 N6 . 1.474(2) ?
C23 C24 . 1.494(3) ?
C23 H23A . 0.9700 ?
C23 H23B . 0.9700 ?
C24 O2 . 1.395(3) ?
C24 H24A . 0.9700 ?
C24 H24B . 0.9700 ?
O1 H1 . 0.81(2) ?
O2 H2 . 0.83(2) ?

loop_
_geom_hbond_atom_site_label_D
_geom_hbond_atom_site_label_H
_geom_hbond_atom_site_label_A
_geom_hbond_site_symmetry_A
_geom_hbond_distance_DH
_geom_hbond_distance_HA
_geom_hbond_distance_DA
_geom_hbond_angle_DHA
_geom_hbond_publ_flag
O1 H1 S2 2_545 0.81(2) 2.605(19) 3.337(2) 151(3) yes
O2 H2 S2 3_565 0.83(2) 2.599(14) 3.409(2) 165(4) yes

loop_
_geom_torsion_atom_site_label_1
_geom_torsion_atom_site_label_2
_geom_torsion_atom_site_label_3
_geom_torsion_atom_site_label_4
_geom_torsion_site_symmetry_1
_geom_torsion_site_symmetry_2
_geom_torsion_site_symmetry_3
_geom_torsion_site_symmetry_4
_geom_torsion
_geom_torsion_publ_flag
O1 C1 C2 N1 . . . . -69.4(2) ?
N2 C7 C8 C13 . . . . -148.92(15) ?
N3 C7 C8 C13 . . . . -24.8(2) ?
C14 C7 C8 C13 . . . . 92.50(19) ?
N2 C7 C8 C9 . . . . 35.3(2) ?
N3 C7 C8 C9 . . . . 159.47(15) ?
C14 C7 C8 C9 . . . . -83.3(2) ?
C13 C8 C9 C10 . . . . -1.1(3) ?
C7 C8 C9 C10 . . . . 174.74(17) ?
C8 C9 C10 C11 . . . . 1.6(3) ?
C9 C10 C11 C12 . . . . -0.9(3) ?
C10 C11 C12 C13 . . . . -0.4(3) ?
C9 C8 C13 C12 . . . . -0.2(3) ?
C7 C8 C13 C12 . . . . -175.92(17) ?
C11 C12 C13 C8 . . . . 0.9(3) ?
N2 C7 C14 N4 . . . . 1.33(15) ?
N3 C7 C14 N4 . . . . -111.96(13) ?
C8 C7 C14 N4 . . . . 125.65(15) ?
N2 C7 C14 N5 . . . . 114.86(13) ?
N3 C7 C14 N5 . . . . 1.57(15) ?
C8 C7 C14 N5 . . . . -120.81(15) ?
N2 C7 C14 C15 . . . . -121.82(15) ?
N3 C7 C14 C15 . . . . 124.89(14) ?
C8 C7 C14 C15 . . . . 2.5(2) ?
N4 C14 C15 C16 . . . . -32.1(2) ?
N5 C14 C15 C16 . . . . -155.98(17) ?
C7 C14 C15 C16 . . . . 86.0(2) ?
N4 C14 C15 C20 . . . . 153.17(17) ?
N5 C14 C15 C20 . . . . 29.3(2) ?
C7 C14 C15 C20 . . . . -88.7(2) ?
C20 C15 C16 C17 . . . . 2.2(3) ?
C14 C15 C16 C17 . . . . -172.49(19) ?
C15 C16 C17 C18 . . . . -0.4(3) ?
C16 C17 C18 C19 . . . . -1.5(4) ?
C17 C18 C19 C20 . . . . 1.5(3) ?
C16 C15 C20 C19 . . . . -2.2(3) ?
C14 C15 C20 C19 . . . . 172.53(18) ?
C18 C19 C20 C15 . . . . 0.4(3) ?
N6 C23 C24 O2 . . . . 65.1(3) ?
N2 C3 N1 C4 . . . . -53.7(2) ?
N2 C3 N1 C2 . . . . 74.92(19) ?
N3 C4 N1 C3 . . . . 54.3(2) ?
N3 C4 N1 C2 . . . . -75.12(18) ?
C1 C2 N1 C3 . . . . 152.21(17) ?
C1 C2 N1 C4 . . . . -80.1(2) ?
N4 C5 N2 C7 . . . . 10.2(2) ?
S1 C5 N2 C7 . . . . -173.19(13) ?
N4 C5 N2 C3 . . . . 156.33(16) ?
S1 C5 N2 C3 . . . . -27.1(3) ?
N3 C7 N2 C5 . . . . 101.30(16) ?
C8 C7 N2 C5 . . . . -133.09(15) ?
C14 C7 N2 C5 . . . . -6.95(17) ?
N3 C7 N2 C3 . . . . -48.59(19) ?
C8 C7 N2 C3 . . . . 77.02(18) ?
C14 C7 N2 C3 . . . . -156.84(14) ?
N1 C3 N2 C5 . . . . -93.2(2) ?
N1 C3 N2 C7 . . . . 52.3(2) ?
N5 C6 N3 C7 . . . . -9.10(19) ?
S2 C6 N3 C7 . . . . 173.37(12) ?
N5 C6 N3 C4 . . . . -160.35(15) ?
S2 C6 N3 C4 . . . . 22.1(2) ?
N2 C7 N3 C6 . . . . -103.97(15) ?
C8 C7 N3 C6 . . . . 129.58(15) ?
C14 C7 N3 C6 . . . . 4.36(17) ?
N2 C7 N3 C4 . . . . 50.70(18) ?
C8 C7 N3 C4 . . . . -75.75(17) ?
C14 C7 N3 C4 . . . . 159.04(13) ?
N1 C4 N3 C6 . . . . 95.90(19) ?
N1 C4 N3 C7 . . . . -54.72(19) ?
N2 C5 N4 C14 . . . . -9.2(2) ?
S1 C5 N4 C14 . . . . 174.18(13) ?
N2 C5 N4 C21 . . . . -160.26(16) ?
S1 C5 N4 C21 . . . . 23.2(3) ?
N5 C14 N4 C5 . . . . -104.12(16) ?
C15 C14 N4 C5 . . . . 130.19(16) ?
C7 C14 N4 C5 . . . . 4.64(18) ?
N5 C14 N4 C21 . . . . 50.83(18) ?
C15 C14 N4 C21 . . . . -74.86(18) ?
C7 C14 N4 C21 . . . . 159.59(14) ?
N6 C21 N4 C5 . . . . 96.9(2) ?
N6 C21 N4 C14 . . . . -53.6(2) ?
N3 C6 N5 C14 . . . . 10.25(19) ?
S2 C6 N5 C14 . . . . -172.23(12) ?
N3 C6 N5 C22 . . . . 158.67(15) ?
S2 C6 N5 C22 . . . . -23.8(2) ?
N4 C14 N5 C6 . . . . 101.81(16) ?
C15 C14 N5 C6 . . . . -132.65(15) ?
C7 C14 N5 C6 . . . . -7.11(17) ?
N4 C14 N5 C22 . . . . -50.61(18) ?
C15 C14 N5 C22 . . . . 74.93(18) ?
C7 C14 N5 C22 . . . . -159.53(13) ?
N6 C22 N5 C6 . . . . -94.4(2) ?
N6 C22 N5 C14 . . . . 53.41(19) ?
N5 C22 N6 C21 . . . . -52.6(2) ?
N5 C22 N6 C23 . . . . 75.5(2) ?
N4 C21 N6 C22 . . . . 52.5(2) ?
N4 C21 N6 C23 . . . . -77.0(2) ?
C24 C23 N6 C22 . . . . 67.6(2) ?
C24 C23 N6 C21 . . . . -165.17(18) ?
